data_4105940
loop_
_publ_author_name
'Philip Bunting'
'Malcolm H. Chisholm'
'Judith C. Gallucci'
'Benjamin J. Lear'

_publ_section_title
;
 Extent of M2\d to Ligand \p-Conjugation in Neutral and Mixed Valence
 States of Bis(4-isonicotinate)-bis(2,4,6-triisopropylbenzoate) Dimetal
 Complexes (MM), Where M = Mo or W, and Their Adducts with
 Tris(pentafluorophenyl)boron
;
_journal_name_full 'Journal of the American Chemical Society'
_journal_page_first 5873
_journal_page_last 5881
_journal_paper_doi 10.1021/ja109522b
_journal_volume 133
_journal_year 2011
_chemical_compound_source 'synthesis as described'
_chemical_formula_moiety 'C80 H54 B2 F30 Mo2 N2 O8, C6 H14,  2(C4 H8 O)'
_chemical_formula_sum 'C94 H84 B2 F30 Mo2 N2 O10'
_chemical_formula_weight 2185.13
_chemical_name_common 'Chisholm 1774'
_chemical_name_systematic
;
 ?
;
_space_group_IT_number 2
_symmetry_cell_setting triclinic
_symmetry_Int_Tables_number 2
_symmetry_space_group_name_Hall '-P 1'
_symmetry_space_group_name_H-M 'P -1'
_atom_sites_solution_hydrogens geom
_atom_sites_solution_primary heavy
_atom_sites_solution_secondary difmap
_audit_conform_dict_location ftp://ftp.iucr.org/pub/cif_core.dic
_audit_conform_dict_name cif_core.dic
_audit_conform_dict_version 2.4
_audit_creation_date 2010-07-07T11:33:46-00:00
_audit_creation_method 'WinGX routine CIF_UPDATE'
_cell_angle_alpha 115.641(1)
_cell_angle_beta 94.922(1)
_cell_angle_gamma 96.875(1)
_cell_formula_units_Z 1
_cell_length_a 10.4023(1)
_cell_length_b 15.7963(1)
_cell_length_c 16.9541(1)
_cell_measurement_reflns_used 8677
_cell_measurement_temperature 150(2)
_cell_measurement_theta_max 25.028
_cell_measurement_theta_min 2.037
_cell_measurement_wavelength 0.71073
_cell_volume 2463.82(4)
_computing_cell_refinement 'HKL Scalepack (Otwinowski & Minor 1997)'
_computing_data_collection 'Collect (Nonius BV, 1997-2000)'
_computing_data_reduction 'HKL Denzo and Scalepack (Otwinowski & Minor 1997)'
_computing_molecular_graphics 'Ortep-3 for Windows (Farrugia, 1997)'
_computing_publication_material 'WinGX publication routines (Farrugia, 1999)'
_computing_structure_refinement 'SHELXL-97 (Sheldrick, 2008)'
_computing_structure_solution 'SHELXS-97 (Sheldrick, 2008)'
_diffrn_ambient_temperature 150(2)
_diffrn_detector 'CCD plate'
_diffrn_detector_area_resol_mean 9
_diffrn_measured_fraction_theta_full 0.998
_diffrn_measured_fraction_theta_max 0.998
_diffrn_measurement_device '95mm CCD camera on \k-goniostat'
_diffrn_measurement_device_type 'Nonius KappaCCD'
_diffrn_measurement_method 'phi and omega scans'
_diffrn_orient_matrix_type 'by Nonius Collect from scalepack cell'
_diffrn_orient_matrix_UB_11 -0.890169E-1
_diffrn_orient_matrix_UB_12 0.153914E-1
_diffrn_orient_matrix_UB_13 -0.87335E-2
_diffrn_orient_matrix_UB_21 0.48237E-2
_diffrn_orient_matrix_UB_22 -0.215482E-1
_diffrn_orient_matrix_UB_23 -0.643268E-1
_diffrn_orient_matrix_UB_31 -0.406874E-1
_diffrn_orient_matrix_UB_32 -0.662178E-1
_diffrn_orient_matrix_UB_33 -0.130337E-1
_diffrn_radiation_monochromator graphite
_diffrn_radiation_probe x-ray
_diffrn_radiation_type MoK\a
_diffrn_radiation_wavelength 0.71073
_diffrn_reflns_av_R_equivalents 0.032
_diffrn_reflns_limit_h_max 12
_diffrn_reflns_limit_h_min -12
_diffrn_reflns_limit_k_max 18
_diffrn_reflns_limit_k_min -18
_diffrn_reflns_limit_l_max 20
_diffrn_reflns_limit_l_min -20
_diffrn_reflns_number 69441
_diffrn_reflns_theta_full 25.02
_diffrn_reflns_theta_max 25.02
_diffrn_reflns_theta_min 2.23
_diffrn_source 'Enraf Nonius FR590'
_exptl_absorpt_coefficient_mu 0.368
_exptl_absorpt_correction_T_max 0.946
_exptl_absorpt_correction_T_min 0.883
_exptl_absorpt_correction_type multi-scan
_exptl_absorpt_process_details 'HKL Scalepack (Otwinowski & Minor, 1997)'
_exptl_crystal_colour 'dark brown'
_exptl_crystal_density_diffrn 1.473
_exptl_crystal_description 'rectangular block'
_exptl_crystal_F_000 1106
_exptl_crystal_size_max 0.31
_exptl_crystal_size_mid 0.23
_exptl_crystal_size_min 0.15
_platon_squeeze_details
;
;
_refine_diff_density_max 0.469
_refine_diff_density_min -0.339
_refine_diff_density_rms 0.057
_refine_ls_extinction_method none
_refine_ls_goodness_of_fit_ref 1.048
_refine_ls_hydrogen_treatment constr
_refine_ls_matrix_type full
_refine_ls_number_parameters 659
_refine_ls_number_reflns 8688
_refine_ls_number_restraints 54
_refine_ls_restrained_S_all 1.049
_refine_ls_R_factor_all 0.0381
_refine_ls_R_factor_gt 0.0316
_refine_ls_shift/su_max 0.002
_refine_ls_shift/su_mean 0
_refine_ls_structure_factor_coef Fsqd
_refine_ls_weighting_details 'w=1/[\s^2^(Fo^2^)+(0.0488P)^2^+1.2054P] where P=(Fo^2^+2Fc^2^)/3'
_refine_ls_weighting_scheme calc
_refine_ls_wR_factor_gt 0.0835
_refine_ls_wR_factor_ref 0.0865
_reflns_number_gt 7589
_reflns_number_total 8688
_reflns_threshold_expression >2\s(I)
_cod_data_source_file ja109522b_si_003.cif
_cod_data_source_block shelxl
_cod_original_cell_volume 2463.82(3)
_cod_database_code 4105940

loop_
_symmetry_equiv_pos_as_xyz
'x, y, z'
'-x, -y, -z'

loop_
_atom_site_label
_atom_site_type_symbol
_atom_site_fract_x
_atom_site_fract_y
_atom_site_fract_z
_atom_site_U_iso_or_equiv
_atom_site_adp_type
_atom_site_occupancy
_atom_site_symmetry_multiplicity
_atom_site_calc_flag
_atom_site_refinement_flags
_atom_site_disorder_assembly
_atom_site_disorder_group
Mo Mo 0.584058(17) 0.553628(12) 0.520513(11) 0.02427(7) Uani 1 1 d . . .
O1 O 0.56351(14) 0.60040(10) 0.65496(9) 0.0258(3) Uani 1 1 d . . .
O2 O 0.61539(14) 0.51214(10) 0.38953(9) 0.0266(3) Uani 1 1 d . . .
O3 O 0.70440(14) 0.45793(10) 0.52541(9) 0.0272(3) Uani 1 1 d . . .
O4 O 0.47327(14) 0.65328(10) 0.51373(9) 0.0274(3) Uani 1 1 d . . .
O5 O 0.80205(19) 0.66695(13) 0.55559(13) 0.0539(5) Uani 1 1 d . . .
F1 F 0.29639(13) 0.55113(9) 1.00915(8) 0.0360(3) Uani 1 1 d . . .
F2 F 0.46555(14) 0.49312(9) 1.09525(9) 0.0416(3) Uani 1 1 d . . .
F3 F 0.67127(15) 0.61924(12) 1.21417(11) 0.0524(4) Uani 1 1 d . . .
F4 F 0.70924(16) 0.80369(12) 1.24080(11) 0.0609(5) Uani 1 1 d . . .
F5 F 0.54602(14) 0.86267(9) 1.15627(10) 0.0445(3) Uani 1 1 d . . .
F6 F 0.35589(13) 0.86341(10) 0.92110(9) 0.0386(3) Uani 1 1 d . . .
F7 F 0.35892(15) 1.04942(11) 0.99049(11) 0.0523(4) Uani 1 1 d . . .
F8 F 0.31679(18) 1.14810(10) 1.16054(13) 0.0683(5) Uani 1 1 d . . .
F9 F 0.2739(2) 1.05458(11) 1.26066(11) 0.0676(5) Uani 1 1 d . . .
F10 F 0.27456(15) 0.86817(10) 1.19360(9) 0.0441(3) Uani 1 1 d . . .
F11 F 0.10202(12) 0.74975(9) 0.90080(8) 0.0348(3) Uani 1 1 d . . .
F12 F -0.15588(13) 0.72063(11) 0.89867(10) 0.0459(4) Uani 1 1 d . . .
F13 F -0.25739(13) 0.66745(12) 1.01622(11) 0.0553(4) Uani 1 1 d . . .
F14 F -0.09392(14) 0.64008(12) 1.13416(11) 0.0550(4) Uani 1 1 d . . .
F15 F 0.16256(13) 0.66828(10) 1.13799(9) 0.0407(3) Uani 1 1 d . . .
N N 0.34771(16) 0.68609(12) 0.92481(11) 0.0232(4) Uani 1 1 d . . .
C1 C 0.4629(2) 0.55916(15) 0.67012(14) 0.0264(5) Uani 1 1 d . . .
C2 C 0.4286(2) 0.59943(14) 0.76103(13) 0.0246(4) Uani 1 1 d . . .
C3 C 0.5119(2) 0.67317(15) 0.83224(14) 0.0268(5) Uani 1 1 d . . .
H3 H 0.5976 0.6948 0.8255 0.032 Uiso 1 1 calc R . .
C4 C 0.4689(2) 0.71440(15) 0.91240(13) 0.0259(4) Uani 1 1 d . . .
H4 H 0.5264 0.7647 0.961 0.031 Uiso 1 1 calc R . .
C5 C 0.2706(2) 0.61060(15) 0.85749(14) 0.0264(5) Uani 1 1 d . . .
H5 H 0.1879 0.5872 0.8669 0.032 Uiso 1 1 calc R . .
C6 C 0.3074(2) 0.56634(15) 0.77572(14) 0.0268(5) Uani 1 1 d . . .
H6 H 0.2504 0.5133 0.7293 0.032 Uiso 1 1 calc R . .
C7 C 0.4064(2) 0.71142(15) 1.08244(13) 0.0256(4) Uani 1 1 d . . .
C8 C 0.3956(2) 0.61703(15) 1.06866(14) 0.0278(5) Uani 1 1 d . . .
C9 C 0.4823(2) 0.58547(16) 1.11169(15) 0.0315(5) Uani 1 1 d . . .
C10 C 0.5863(2) 0.64835(18) 1.17123(15) 0.0361(5) Uani 1 1 d . . .
C11 C 0.6045(2) 0.74168(18) 1.18544(16) 0.0384(6) Uani 1 1 d . . .
C12 C 0.5163(2) 0.77078(15) 1.14108(15) 0.0307(5) Uani 1 1 d . . .
C13 C 0.3200(2) 0.85539(15) 1.05433(14) 0.0277(5) Uani 1 1 d . . .
C14 C 0.3379(2) 0.90678(16) 1.00671(15) 0.0323(5) Uani 1 1 d . . .
C15 C 0.3389(2) 1.00404(17) 1.04112(18) 0.0394(6) Uani 1 1 d . . .
C16 C 0.3180(3) 1.05382(17) 1.12638(19) 0.0457(6) Uani 1 1 d . . .
C17 C 0.2960(3) 1.00682(18) 1.17709(17) 0.0447(6) Uani 1 1 d . . .
C18 C 0.2969(2) 0.91081(16) 1.14080(16) 0.0360(5) Uani 1 1 d . . .
C19 C 0.1474(2) 0.70770(15) 1.01747(14) 0.0276(5) Uani 1 1 d . . .
C20 C 0.0574(2) 0.72065(15) 0.95931(14) 0.0287(5) Uani 1 1 d . . .
C21 C -0.0762(2) 0.70718(16) 0.95726(15) 0.0341(5) Uani 1 1 d . . .
C22 C -0.1277(2) 0.67959(17) 1.01622(17) 0.0394(6) Uani 1 1 d . . .
C23 C -0.0442(2) 0.66581(18) 1.07573(16) 0.0380(6) Uani 1 1 d . . .
C24 C 0.0891(2) 0.68055(16) 1.07542(15) 0.0318(5) Uani 1 1 d . . .
C25 C 0.6498(2) 0.37446(15) 0.51025(13) 0.0275(5) Uani 1 1 d . . .
C26 C 0.7329(2) 0.30942(16) 0.52289(14) 0.0305(5) Uani 1 1 d . . .
C27 C 0.8108(2) 0.34060(16) 0.60605(15) 0.0327(5) Uani 1 1 d . . .
C28 C 0.8874(3) 0.28010(19) 0.61754(17) 0.0460(6) Uani 1 1 d . . .
H28 H 0.9391 0.3 0.6735 0.055 Uiso 1 1 calc R . .
C29 C 0.8912(3) 0.1909(2) 0.54962(18) 0.0529(7) Uani 1 1 d . . .
C30 C 0.8128(3) 0.16179(18) 0.46850(17) 0.0471(7) Uani 1 1 d . . .
H30 H 0.815 0.1009 0.4218 0.057 Uiso 1 1 calc R . .
C31 C 0.7318(2) 0.21822(16) 0.45331(15) 0.0359(5) Uani 1 1 d . A .
C32 C 0.8056(2) 0.43559(17) 0.68387(15) 0.0371(5) Uani 1 1 d . . .
H32 H 0.7911 0.4818 0.6596 0.044 Uiso 1 1 calc R . .
C33 C 0.9311(3) 0.4775(2) 0.75020(18) 0.0553(7) Uani 1 1 d . . .
H33A H 0.9249 0.5415 0.7948 0.083 Uiso 1 1 calc R . .
H33B H 1.0054 0.4814 0.7194 0.083 Uiso 1 1 calc R . .
H33C H 0.9439 0.4366 0.7792 0.083 Uiso 1 1 calc R . .
C34 C 0.6891(3) 0.4258(2) 0.73025(19) 0.0569(8) Uani 1 1 d . . .
H34A H 0.7001 0.3805 0.7545 0.085 Uiso 1 1 calc R . .
H34B H 0.608 0.4025 0.6876 0.085 Uiso 1 1 calc R . .
H34C H 0.6844 0.4881 0.7784 0.085 Uiso 1 1 calc R . .
C35 C 0.9806(4) 0.1273(3) 0.5624(2) 0.0806(12) Uani 1 1 d . . .
H35 H 0.9562 0.0628 0.5106 0.097 Uiso 1 1 calc R . .
C36 C 0.9697(5) 0.1156(3) 0.6451(3) 0.0954(14) Uani 1 1 d . . .
H36A H 0.9975 0.1776 0.6971 0.143 Uiso 1 1 calc R . .
H36B H 1.026 0.0711 0.6478 0.143 Uiso 1 1 calc R . .
H36C H 0.8786 0.0905 0.6444 0.143 Uiso 1 1 calc R . .
C37 C 1.1259(5) 0.1676(4) 0.5637(4) 0.124(2) Uani 1 1 d . . .
H37A H 1.1334 0.1739 0.5092 0.187 Uiso 1 1 calc R . .
H37B H 1.1826 0.1239 0.5678 0.187 Uiso 1 1 calc R . .
H37C H 1.1529 0.2302 0.615 0.187 Uiso 1 1 calc R . .
C38 C 0.6468(3) 0.18278(17) 0.36313(16) 0.0466(6) Uani 1 1 d DU . .
H38 H 0.557 0.1953 0.3759 0.056 Uiso 0.780(5) 1 calc PR A 1
H38A H 0.6228 0.2407 0.3598 0.056 Uiso 0.220(5) 1 calc PR A 2
C39 C 0.6314(4) 0.0753(2) 0.3050(3) 0.0618(13) Uani 0.780(5) 1 d PDU A 1
H39A H 0.601 0.0412 0.3383 0.093 Uiso 0.780(5) 1 calc PR A 1
H39B H 0.7161 0.0593 0.2875 0.093 Uiso 0.780(5) 1 calc PR A 1
H39C H 0.5673 0.0565 0.2519 0.093 Uiso 0.780(5) 1 calc PR A 1
C40 C 0.6872(4) 0.2363(3) 0.3126(2) 0.0615(12) Uani 0.780(5) 1 d PDU A 1
H40A H 0.623 0.2149 0.259 0.092 Uiso 0.780(5) 1 calc PR A 1
H40B H 0.7735 0.2243 0.2959 0.092 Uiso 0.780(5) 1 calc PR A 1
H40C H 0.6915 0.3047 0.3495 0.092 Uiso 0.780(5) 1 calc PR A 1
C39A C 0.7323(14) 0.1409(13) 0.2910(7) 0.075(5) Uani 0.220(5) 1 d PDU A 2
H39D H 0.7691 0.0894 0.2971 0.113 Uiso 0.220(5) 1 calc PR A 2
H39E H 0.8037 0.1909 0.2972 0.113 Uiso 0.220(5) 1 calc PR A 2
H39F H 0.6788 0.1156 0.2326 0.113 Uiso 0.220(5) 1 calc PR A 2
C40A C 0.5214(13) 0.1215(13) 0.3549(12) 0.102(7) Uani 0.220(5) 1 d PDU A 2
H40D H 0.4842 0.1496 0.4099 0.153 Uiso 0.220(5) 1 calc PR A 2
H40E H 0.5375 0.0577 0.3438 0.153 Uiso 0.220(5) 1 calc PR A 2
H40F H 0.4596 0.1167 0.3055 0.153 Uiso 0.220(5) 1 calc PR A 2
C41 C 0.9143(3) 0.6260(2) 0.5259(2) 0.0611(8) Uani 1 1 d . . .
H41A H 0.9729 0.6678 0.5094 0.073 Uiso 1 1 calc R . .
H41B H 0.888 0.5627 0.4741 0.073 Uiso 1 1 calc R . .
C42 C 0.9815(3) 0.6170(3) 0.6038(3) 0.0757(10) Uani 1 1 d . . .
H42A H 1.0778 0.6338 0.6102 0.091 Uiso 1 1 calc R . .
H42B H 0.9588 0.5513 0.5971 0.091 Uiso 1 1 calc R . .
C43 C 0.9291(4) 0.6875(3) 0.6829(3) 0.0871(11) Uani 1 1 d . . .
H43A H 0.8764 0.654 0.7101 0.105 Uiso 1 1 calc R . .
H43B H 1.0018 0.734 0.7282 0.105 Uiso 1 1 calc R . .
C44 C 0.8449(3) 0.7368(2) 0.6449(2) 0.0686(9) Uani 1 1 d . . .
H44A H 0.7696 0.7541 0.677 0.082 Uiso 1 1 calc R . .
H44B H 0.8965 0.7951 0.6476 0.082 Uiso 1 1 calc R . .
C1A C 0.0169(3) 1.03164(19) 0.9779(2) 0.0503(7) Uani 1 1 d . . .
H1A1 H 0.097 1.0785 1.0127 0.06 Uiso 1 1 calc R . .
H1A2 H -0.0551 1.0677 0.9792 0.06 Uiso 1 1 calc R . .
C2A C 0.0397(3) 0.9779(2) 0.8822(2) 0.0611(8) Uani 1 1 d . . .
H2A1 H 0.1127 0.9427 0.8807 0.073 Uiso 1 1 calc R . .
H2A2 H -0.0399 0.9307 0.8471 0.073 Uiso 1 1 calc R . .
C3A C 0.0719(4) 1.0441(3) 0.8398(3) 0.0843(11) Uani 1 1 d . . .
H3A1 H 0.0026 1.0821 0.8445 0.127 Uiso 1 1 calc R . .
H3A2 H 0.0782 1.0059 0.7772 0.127 Uiso 1 1 calc R . .
H3A3 H 0.1557 1.0866 0.8704 0.127 Uiso 1 1 calc R . .
B B 0.3054(2) 0.74041(17) 1.02201(15) 0.0251(5) Uani 1 1 d . . .

loop_
_atom_site_aniso_label
_atom_site_aniso_U_11
_atom_site_aniso_U_22
_atom_site_aniso_U_33
_atom_site_aniso_U_23
_atom_site_aniso_U_13
_atom_site_aniso_U_12
Mo 0.02540(11) 0.02554(11) 0.02049(11) 0.00799(8) 0.00550(7) 0.00723(7)
O1 0.0250(8) 0.0284(8) 0.0227(7) 0.0095(6) 0.0057(6) 0.0058(6)
O2 0.0281(8) 0.0267(8) 0.0221(7) 0.0080(6) 0.0054(6) 0.0050(6)
O3 0.0269(8) 0.0278(8) 0.0255(8) 0.0098(6) 0.0045(6) 0.0083(6)
O4 0.0289(8) 0.0259(8) 0.0260(8) 0.0094(6) 0.0053(6) 0.0081(6)
O5 0.0473(11) 0.0416(10) 0.0567(12) 0.0077(9) 0.0125(9) 0.0030(8)
F1 0.0401(8) 0.0270(7) 0.0359(7) 0.0107(6) 0.0001(6) 0.0050(6)
F2 0.0524(9) 0.0340(7) 0.0477(8) 0.0230(7) 0.0131(7) 0.0192(6)
F3 0.0459(9) 0.0657(10) 0.0608(10) 0.0420(9) -0.0022(7) 0.0182(7)
F4 0.0497(10) 0.0583(10) 0.0677(11) 0.0324(9) -0.0278(8) -0.0069(8)
F5 0.0438(8) 0.0329(7) 0.0497(9) 0.0182(7) -0.0139(7) -0.0032(6)
F6 0.0429(8) 0.0436(8) 0.0379(8) 0.0239(6) 0.0101(6) 0.0133(6)
F7 0.0471(9) 0.0459(9) 0.0807(11) 0.0415(9) 0.0166(8) 0.0123(7)
F8 0.0803(12) 0.0271(8) 0.0918(13) 0.0179(8) 0.0246(10) 0.0156(8)
F9 0.0994(14) 0.0402(9) 0.0498(10) 0.0018(8) 0.0278(9) 0.0249(9)
F10 0.0622(10) 0.0399(8) 0.0309(7) 0.0128(6) 0.0162(7) 0.0171(7)
F11 0.0342(7) 0.0441(8) 0.0313(7) 0.0207(6) 0.0052(6) 0.0109(6)
F12 0.0317(7) 0.0568(9) 0.0483(9) 0.0229(7) -0.0023(6) 0.0133(7)
F13 0.0252(7) 0.0722(11) 0.0676(11) 0.0300(9) 0.0115(7) 0.0075(7)
F14 0.0403(8) 0.0812(11) 0.0600(10) 0.0441(9) 0.0227(7) 0.0101(8)
F15 0.0361(7) 0.0605(9) 0.0376(8) 0.0310(7) 0.0104(6) 0.0131(7)
N 0.0246(9) 0.0246(9) 0.0210(9) 0.0098(7) 0.0048(7) 0.0070(7)
C1 0.0294(12) 0.0273(11) 0.0245(11) 0.0120(9) 0.0053(9) 0.0105(9)
C2 0.0292(11) 0.0252(11) 0.0215(10) 0.0108(9) 0.0057(9) 0.0099(9)
C3 0.0253(11) 0.0295(11) 0.0278(11) 0.0141(9) 0.0063(9) 0.0067(9)
C4 0.0262(11) 0.0269(11) 0.0220(11) 0.0091(9) 0.0022(9) 0.0043(9)
C5 0.0252(11) 0.0268(11) 0.0267(11) 0.0112(9) 0.0053(9) 0.0050(9)
C6 0.0293(11) 0.0259(11) 0.0218(11) 0.0080(9) 0.0023(9) 0.0044(9)
C7 0.0277(11) 0.0296(11) 0.0206(10) 0.0106(9) 0.0084(9) 0.0087(9)
C8 0.0288(11) 0.0308(12) 0.0219(11) 0.0088(9) 0.0069(9) 0.0075(9)
C9 0.0384(13) 0.0321(12) 0.0317(12) 0.0173(10) 0.0144(10) 0.0151(10)
C10 0.0353(13) 0.0499(15) 0.0347(13) 0.0267(12) 0.0070(11) 0.0172(11)
C11 0.0329(13) 0.0466(15) 0.0338(13) 0.0184(11) -0.0032(10) 0.0042(11)
C12 0.0343(12) 0.0281(12) 0.0300(12) 0.0132(10) 0.0036(10) 0.0062(9)
C13 0.0234(11) 0.0297(11) 0.0282(11) 0.0108(9) 0.0024(9) 0.0079(9)
C14 0.0265(12) 0.0353(13) 0.0353(13) 0.0146(10) 0.0057(10) 0.0101(10)
C15 0.0311(13) 0.0360(13) 0.0600(17) 0.0289(13) 0.0085(12) 0.0078(10)
C16 0.0452(15) 0.0241(12) 0.0620(18) 0.0123(12) 0.0107(13) 0.0115(11)
C17 0.0495(16) 0.0342(14) 0.0418(15) 0.0065(12) 0.0122(12) 0.0138(12)
C18 0.0394(13) 0.0324(13) 0.0353(13) 0.0131(11) 0.0077(11) 0.0098(10)
C19 0.0295(12) 0.0264(11) 0.0236(11) 0.0068(9) 0.0070(9) 0.0080(9)
C20 0.0291(12) 0.0281(11) 0.0256(11) 0.0083(9) 0.0055(9) 0.0073(9)
C21 0.0294(12) 0.0342(12) 0.0335(12) 0.0101(10) -0.0001(10) 0.0101(10)
C22 0.0246(12) 0.0402(14) 0.0463(15) 0.0120(12) 0.0099(11) 0.0065(10)
C23 0.0331(13) 0.0461(14) 0.0391(14) 0.0211(12) 0.0146(11) 0.0087(11)
C24 0.0330(12) 0.0344(12) 0.0288(12) 0.0130(10) 0.0071(10) 0.0115(10)
C25 0.0317(12) 0.0290(12) 0.0191(10) 0.0066(9) 0.0071(9) 0.0098(10)
C26 0.0320(12) 0.0314(12) 0.0289(12) 0.0127(10) 0.0062(10) 0.0106(9)
C27 0.0369(13) 0.0330(12) 0.0272(12) 0.0110(10) 0.0065(10) 0.0117(10)
C28 0.0593(17) 0.0458(15) 0.0315(13) 0.0142(12) -0.0010(12) 0.0228(13)
C29 0.070(2) 0.0464(16) 0.0401(15) 0.0143(13) -0.0007(14) 0.0290(14)
C30 0.0637(18) 0.0354(14) 0.0361(14) 0.0077(11) 0.0020(13) 0.0233(13)
C31 0.0414(14) 0.0321(12) 0.0304(12) 0.0095(10) 0.0032(10) 0.0123(10)
C32 0.0474(14) 0.0370(13) 0.0256(12) 0.0108(10) 0.0048(10) 0.0167(11)
C33 0.0616(19) 0.0479(16) 0.0404(15) 0.0068(13) -0.0049(13) 0.0121(14)
C34 0.0657(19) 0.0673(19) 0.0430(16) 0.0223(15) 0.0203(14) 0.0320(16)
C35 0.118(3) 0.065(2) 0.0529(19) 0.0141(16) -0.0088(19) 0.058(2)
C36 0.148(4) 0.079(3) 0.083(3) 0.050(2) 0.005(3) 0.060(3)
C37 0.106(4) 0.172(5) 0.132(4) 0.081(4) 0.026(3) 0.098(4)
C38 0.0527(16) 0.0408(14) 0.0339(14) 0.0038(11) -0.0030(12) 0.0219(12)
C39 0.062(3) 0.042(2) 0.052(2) -0.0035(17) -0.0159(19) 0.0151(18)
C40 0.079(3) 0.064(3) 0.035(2) 0.0176(18) 0.0024(19) 0.016(2)
C39A 0.095(11) 0.093(12) 0.027(7) 0.013(7) 0.002(6) 0.041(9)
C40A 0.064(10) 0.108(14) 0.075(12) -0.005(10) -0.016(8) 0.000(8)
C41 0.0450(17) 0.0644(19) 0.063(2) 0.0175(16) 0.0218(15) 0.0027(14)
C42 0.058(2) 0.075(2) 0.087(3) 0.029(2) 0.0117(19) 0.0132(17)
C43 0.092(3) 0.092(3) 0.064(2) 0.025(2) 0.007(2) 0.010(2)
C44 0.065(2) 0.0457(17) 0.070(2) 0.0042(16) 0.0172(17) -0.0012(15)
C1A 0.0389(15) 0.0434(15) 0.0670(19) 0.0212(14) 0.0096(13) 0.0148(12)
C2A 0.0543(18) 0.068(2) 0.069(2) 0.0320(17) 0.0173(16) 0.0280(16)
C3A 0.081(3) 0.107(3) 0.097(3) 0.064(3) 0.038(2) 0.043(2)
B 0.0271(13) 0.0259(12) 0.0205(12) 0.0079(10) 0.0049(10) 0.0069(10)

loop_
_atom_type_symbol
_atom_type_description
_atom_type_scat_dispersion_real
_atom_type_scat_dispersion_imag
_atom_type_scat_source
C C 0.0033 0.0016 'International Tables Vol C Tables 4.2.6.8 and 6.1.1.4'
H H 0 0 'International Tables Vol C Tables 4.2.6.8 and 6.1.1.4'
B B 0.0013 0.0007 'International Tables Vol C Tables 4.2.6.8 and 6.1.1.4'
F F 0.0171 0.0103 'International Tables Vol C Tables 4.2.6.8 and 6.1.1.4'
N N 0.0061 0.0033 'International Tables Vol C Tables 4.2.6.8 and 6.1.1.4'
O O 0.0106 0.006 'International Tables Vol C Tables 4.2.6.8 and 6.1.1.4'
Mo Mo -1.6832 0.6857 'International Tables Vol C Tables 4.2.6.8 and 6.1.1.4'

loop_
_geom_angle_atom_site_label_1
_geom_angle_atom_site_label_2
_geom_angle_atom_site_label_3
_geom_angle
_geom_angle_site_symmetry_1
_geom_angle_site_symmetry_3
O2 Mo O4 90.52(5) . .
O2 Mo O3 87.67(5) . .
O4 Mo O3 176.59(6) . .
O2 Mo O1 176.65(5) . .
O4 Mo O1 90.04(5) . .
O3 Mo O1 91.60(5) . .
O2 Mo Mo 91.62(4) . 2_666
O4 Mo Mo 92.23(4) . 2_666
O3 Mo Mo 90.71(4) . 2_666
O1 Mo Mo 91.66(4) . 2_666
C1 O1 Mo 115.98(13) . .
C1 O2 Mo 116.93(13) 2_666 .
C25 O3 Mo 118.20(13) . .
C25 O4 Mo 117.14(13) 2_666 .
C44 O5 C41 105.5(2) . .
C5 N C4 118.28(18) . .
C5 N B 123.00(17) . .
C4 N B 118.61(17) . .
O2 C1 O1 123.50(19) 2_666 .
O2 C1 C2 117.27(18) 2_666 .
O1 C1 C2 119.09(19) . .
C3 C2 C6 118.17(19) . .
C3 C2 C1 121.85(19) . .
C6 C2 C1 119.90(19) . .
C4 C3 C2 119.1(2) . .
C4 C3 H3 120.4 . .
C2 C3 H3 120.4 . .
N C4 C3 122.36(19) . .
N C4 H4 118.8 . .
C3 C4 H4 118.8 . .
N C5 C6 122.17(19) . .
N C5 H5 118.9 . .
C6 C5 H5 118.9 . .
C5 C6 C2 119.6(2) . .
C5 C6 H6 120.2 . .
C2 C6 H6 120.2 . .
C12 C7 C8 113.61(19) . .
C12 C7 B 125.66(19) . .
C8 C7 B 120.22(19) . .
F1 C8 C9 116.94(19) . .
F1 C8 C7 119.21(19) . .
C9 C8 C7 123.8(2) . .
F2 C9 C10 119.7(2) . .
F2 C9 C8 120.6(2) . .
C10 C9 C8 119.7(2) . .
F3 C10 C9 120.6(2) . .
F3 C10 C11 120.2(2) . .
C9 C10 C11 119.2(2) . .
F4 C11 C10 120.1(2) . .
F4 C11 C12 120.2(2) . .
C10 C11 C12 119.7(2) . .
F5 C12 C11 115.2(2) . .
F5 C12 C7 120.78(19) . .
C11 C12 C7 124.0(2) . .
C14 C13 C18 113.2(2) . .
C14 C13 B 129.91(19) . .
C18 C13 B 116.49(19) . .
F6 C14 C13 120.8(2) . .
F6 C14 C15 115.3(2) . .
C13 C14 C15 123.9(2) . .
F7 C15 C16 120.0(2) . .
F7 C15 C14 120.3(2) . .
C16 C15 C14 119.7(2) . .
F8 C16 C15 120.5(2) . .
F8 C16 C17 119.8(2) . .
C15 C16 C17 119.6(2) . .
F9 C17 C18 120.9(2) . .
F9 C17 C16 120.3(2) . .
C18 C17 C16 118.8(2) . .
F10 C18 C17 116.3(2) . .
F10 C18 C13 118.9(2) . .
C17 C18 C13 124.7(2) . .
C24 C19 C20 113.2(2) . .
C24 C19 B 126.58(19) . .
C20 C19 B 119.46(19) . .
F11 C20 C21 116.16(19) . .
F11 C20 C19 119.15(19) . .
C21 C20 C19 124.7(2) . .
F12 C21 C22 120.1(2) . .
F12 C21 C20 120.8(2) . .
C22 C21 C20 119.1(2) . .
F13 C22 C21 120.0(2) . .
F13 C22 C23 120.7(2) . .
C21 C22 C23 119.2(2) . .
F14 C23 C24 121.0(2) . .
F14 C23 C22 119.4(2) . .
C24 C23 C22 119.5(2) . .
F15 C24 C23 115.0(2) . .
F15 C24 C19 120.8(2) . .
C23 C24 C19 124.2(2) . .
O4 C25 O3 121.53(19) 2_666 .
O4 C25 C26 119.80(19) 2_666 .
O3 C25 C26 118.66(19) . .
C31 C26 C27 121.1(2) . .
C31 C26 C25 120.35(19) . .
C27 C26 C25 118.59(19) . .
C28 C27 C26 118.4(2) . .
C28 C27 C32 119.7(2) . .
C26 C27 C32 121.8(2) . .
C27 C28 C29 121.9(2) . .
C27 C28 H28 119 . .
C29 C28 H28 119 . .
C28 C29 C30 118.4(2) . .
C28 C29 C35 121.1(2) . .
C30 C29 C35 120.5(2) . .
C31 C30 C29 122.5(2) . .
C31 C30 H30 118.8 . .
C29 C30 H30 118.8 . .
C30 C31 C26 117.7(2) . .
C30 C31 C38 120.5(2) . .
C26 C31 C38 121.8(2) . .
C33 C32 C27 113.6(2) . .
C33 C32 C34 110.2(2) . .
C27 C32 C34 110.3(2) . .
C33 C32 H32 107.5 . .
C27 C32 H32 107.5 . .
C34 C32 H32 107.5 . .
C32 C33 H33A 109.5 . .
C32 C33 H33B 109.5 . .
H33A C33 H33B 109.5 . .
C32 C33 H33C 109.5 . .
H33A C33 H33C 109.5 . .
H33B C33 H33C 109.5 . .
C32 C34 H34A 109.5 . .
C32 C34 H34B 109.5 . .
H34A C34 H34B 109.5 . .
C32 C34 H34C 109.5 . .
H34A C34 H34C 109.5 . .
H34B C34 H34C 109.5 . .
C36 C35 C29 113.5(3) . .
C36 C35 C37 109.4(3) . .
C29 C35 C37 109.8(3) . .
C36 C35 H35 108 . .
C29 C35 H35 108 . .
C37 C35 H35 108 . .
C35 C36 H36A 109.5 . .
C35 C36 H36B 109.5 . .
H36A C36 H36B 109.5 . .
C35 C36 H36C 109.5 . .
H36A C36 H36C 109.5 . .
H36B C36 H36C 109.5 . .
C35 C37 H37A 109.5 . .
C35 C37 H37B 109.5 . .
H37A C37 H37B 109.5 . .
C35 C37 H37C 109.5 . .
H37A C37 H37C 109.5 . .
H37B C37 H37C 109.5 . .
C40 C38 C39 110.5(3) . .
C40A C38 C31 112.3(8) . .
C40 C38 C31 113.9(2) . .
C39 C38 C31 114.0(2) . .
C40A C38 C39A 116.8(10) . .
C31 C38 C39A 108.2(6) . .
C40 C38 H38 105.9 . .
C39 C38 H38 105.9 . .
C31 C38 H38 105.9 . .
C40A C38 H38A 106.3 . .
C31 C38 H38A 106.3 . .
C39A C38 H38A 106.3 . .
C38 C39 H39A 109.5 . .
C38 C39 H39B 109.5 . .
C38 C39 H39C 109.5 . .
C38 C40 H40A 109.5 . .
C38 C40 H40B 109.5 . .
C38 C40 H40C 109.5 . .
C38 C39A H39D 109.5 . .
C38 C39A H39E 109.5 . .
H39D C39A H39E 109.5 . .
C38 C39A H39F 109.5 . .
H39D C39A H39F 109.5 . .
H39E C39A H39F 109.5 . .
C38 C40A H40D 109.5 . .
C38 C40A H40E 109.5 . .
H40D C40A H40E 109.5 . .
C38 C40A H40F 109.5 . .
H40D C40A H40F 109.5 . .
H40E C40A H40F 109.5 . .
O5 C41 C42 104.9(3) . .
O5 C41 H41A 110.8 . .
C42 C41 H41A 110.8 . .
O5 C41 H41B 110.8 . .
C42 C41 H41B 110.8 . .
H41A C41 H41B 108.8 . .
C41 C42 C43 104.0(3) . .
C41 C42 H42A 110.9 . .
C43 C42 H42A 110.9 . .
C41 C42 H42B 110.9 . .
C43 C42 H42B 110.9 . .
H42A C42 H42B 109 . .
C44 C43 C42 104.5(3) . .
C44 C43 H43A 110.8 . .
C42 C43 H43A 110.8 . .
C44 C43 H43B 110.8 . .
C42 C43 H43B 110.9 . .
H43A C43 H43B 108.9 . .
O5 C44 C43 103.3(3) . .
O5 C44 H44A 111.1 . .
C43 C44 H44A 111.1 . .
O5 C44 H44B 111.1 . .
C43 C44 H44B 111.1 . .
H44A C44 H44B 109.1 . .
C1A C1A C2A 114.2(3) 2_577 .
C1A C1A H1A1 108.7 2_577 .
C2A C1A H1A1 108.7 . .
C1A C1A H1A2 108.7 2_577 .
C2A C1A H1A2 108.7 . .
H1A1 C1A H1A2 107.6 . .
C3A C2A C1A 112.6(3) . .
C3A C2A H2A1 109.1 . .
C1A C2A H2A1 109.1 . .
C3A C2A H2A2 109.1 . .
C1A C2A H2A2 109.1 . .
H2A1 C2A H2A2 107.8 . .
C2A C3A H3A1 109.5 . .
C2A C3A H3A2 109.5 . .
H3A1 C3A H3A2 109.5 . .
C2A C3A H3A3 109.5 . .
H3A1 C3A H3A3 109.5 . .
H3A2 C3A H3A3 109.5 . .
N B C13 111.53(17) . .
N B C7 101.63(16) . .
C13 B C7 113.92(17) . .
N B C19 110.13(17) . .
C13 B C19 102.89(17) . .
C7 B C19 116.98(18) . .

loop_
_geom_bond_atom_site_label_1
_geom_bond_atom_site_label_2
_geom_bond_distance
_geom_bond_site_symmetry_2
Mo O2 2.0935(14) .
Mo O4 2.0946(14) .
Mo O3 2.0984(14) .
Mo O1 2.1098(14) .
Mo Mo 2.1153(4) 2_666
O1 C1 1.270(3) .
O2 C1 1.268(3) 2_666
O3 C25 1.277(3) .
O4 C25 1.272(3) 2_666
O5 C44 1.424(4) .
O5 C41 1.427(3) .
F1 C8 1.350(3) .
F2 C9 1.347(3) .
F3 C10 1.342(3) .
F4 C11 1.342(3) .
F5 C12 1.351(3) .
F6 C14 1.352(3) .
F7 C15 1.350(3) .
F8 C16 1.346(3) .
F9 C17 1.342(3) .
F10 C18 1.353(3) .
F11 C20 1.354(2) .
F12 C21 1.342(3) .
F13 C22 1.340(3) .
F14 C23 1.342(3) .
F15 C24 1.349(3) .
N C5 1.343(3) .
N C4 1.351(3) .
N B 1.624(3) .
C1 O2 1.268(3) 2_666
C1 C2 1.486(3) .
C2 C3 1.388(3) .
C2 C6 1.390(3) .
C3 C4 1.371(3) .
C3 H3 0.95 .
C4 H4 0.95 .
C5 C6 1.369(3) .
C5 H5 0.95 .
C6 H6 0.95 .
C7 C12 1.384(3) .
C7 C8 1.394(3) .
C7 B 1.643(3) .
C8 C9 1.380(3) .
C9 C10 1.365(3) .
C10 C11 1.373(4) .
C11 C12 1.379(3) .
C13 C14 1.379(3) .
C13 C18 1.405(3) .
C13 B 1.637(3) .
C14 C15 1.386(3) .
C15 C16 1.366(4) .
C16 C17 1.374(4) .
C17 C18 1.370(3) .
C19 C24 1.386(3) .
C19 C20 1.397(3) .
C19 B 1.648(3) .
C20 C21 1.376(3) .
C21 C22 1.374(3) .
C22 C23 1.380(4) .
C23 C24 1.379(3) .
C25 O4 1.272(3) 2_666
C25 C26 1.490(3) .
C26 C31 1.411(3) .
C26 C27 1.412(3) .
C27 C28 1.380(3) .
C27 C32 1.521(3) .
C28 C29 1.389(4) .
C28 H28 0.95 .
C29 C30 1.392(4) .
C29 C35 1.516(4) .
C30 C31 1.383(3) .
C30 H30 0.95 .
C31 C38 1.530(3) .
C32 C33 1.517(4) .
C32 C34 1.528(4) .
C32 H32 1 .
C33 H33A 0.98 .
C33 H33B 0.98 .
C33 H33C 0.98 .
C34 H34A 0.98 .
C34 H34B 0.98 .
C34 H34C 0.98 .
C35 C36 1.503(5) .
C35 C37 1.562(7) .
C35 H35 1 .
C36 H36A 0.98 .
C36 H36B 0.98 .
C36 H36C 0.98 .
C37 H37A 0.98 .
C37 H37B 0.98 .
C37 H37C 0.98 .
C38 C40A 1.486(8) .
C38 C40 1.493(4) .
C38 C39 1.530(4) .
C38 C39A 1.534(8) .
C38 H38 1 .
C38 H38A 1 .
C39 H39A 0.98 .
C39 H39B 0.98 .
C39 H39C 0.98 .
C40 H40A 0.98 .
C40 H40B 0.98 .
C40 H40C 0.98 .
C39A H39D 0.98 .
C39A H39E 0.98 .
C39A H39F 0.98 .
C40A H40D 0.98 .
C40A H40E 0.98 .
C40A H40F 0.98 .
C41 C42 1.510(5) .
C41 H41A 0.99 .
C41 H41B 0.99 .
C42 C43 1.521(5) .
C42 H42A 0.99 .
C42 H42B 0.99 .
C43 C44 1.513(5) .
C43 H43A 0.99 .
C43 H43B 0.99 .
C44 H44A 0.99 .
C44 H44B 0.99 .
C1A C1A 1.514(6) 2_577
C1A C2A 1.527(4) .
C1A H1A1 0.99 .
C1A H1A2 0.99 .
C2A C3A 1.526(5) .
C2A H2A1 0.99 .
C2A H2A2 0.99 .
C3A H3A1 0.98 .
C3A H3A2 0.98 .
C3A H3A3 0.98 .

loop_
_geom_torsion_atom_site_label_1
_geom_torsion_atom_site_label_2
_geom_torsion_atom_site_label_3
_geom_torsion_atom_site_label_4
_geom_torsion
_geom_torsion_site_symmetry_1
_geom_torsion_site_symmetry_4
O4 Mo O1 C1 88.41(14) . .
O3 Mo O1 C1 -94.58(14) . .
Mo Mo O1 C1 -3.82(14) 2_666 .
O4 Mo O2 C1 -94.45(14) . 2_666
O3 Mo O2 C1 88.44(14) . 2_666
Mo Mo O2 C1 -2.20(14) 2_666 2_666
O2 Mo O3 C25 -95.75(14) . .
O1 Mo O3 C25 87.53(14) . .
Mo Mo O3 C25 -4.15(14) 2_666 .
O2 Mo O4 C25 91.65(14) . 2_666
O1 Mo O4 C25 -91.65(14) . 2_666
Mo Mo O4 C25 0.01(14) 2_666 2_666
Mo O1 C1 O2 6.7(3) . 2_666
Mo O1 C1 C2 -169.00(14) . .
O2 C1 C2 C3 175.51(18) 2_666 .
O1 C1 C2 C3 -8.5(3) . .
O2 C1 C2 C6 -7.6(3) 2_666 .
O1 C1 C2 C6 168.37(19) . .
C6 C2 C3 C4 -4.1(3) . .
C1 C2 C3 C4 172.86(19) . .
C5 N C4 C3 4.6(3) . .
B N C4 C3 -179.21(19) . .
C2 C3 C4 N -0.2(3) . .
C4 N C5 C6 -4.7(3) . .
B N C5 C6 179.30(19) . .
N C5 C6 C2 0.4(3) . .
C3 C2 C6 C5 4.0(3) . .
C1 C2 C6 C5 -172.99(19) . .
C12 C7 C8 F1 -176.41(18) . .
B C7 C8 F1 -4.2(3) . .
C12 C7 C8 C9 2.6(3) . .
B C7 C8 C9 174.9(2) . .
F1 C8 C9 F2 -1.2(3) . .
C7 C8 C9 F2 179.77(19) . .
F1 C8 C9 C10 178.6(2) . .
C7 C8 C9 C10 -0.4(3) . .
F2 C9 C10 F3 -0.6(3) . .
C8 C9 C10 F3 179.6(2) . .
F2 C9 C10 C11 178.1(2) . .
C8 C9 C10 C11 -1.7(3) . .
F3 C10 C11 F4 1.6(4) . .
C9 C10 C11 F4 -177.1(2) . .
F3 C10 C11 C12 -179.8(2) . .
C9 C10 C11 C12 1.5(4) . .
F4 C11 C12 F5 1.6(3) . .
C10 C11 C12 F5 -177.0(2) . .
F4 C11 C12 C7 179.5(2) . .
C10 C11 C12 C7 0.9(4) . .
C8 C7 C12 F5 174.92(19) . .
B C7 C12 F5 3.2(3) . .
C8 C7 C12 C11 -2.9(3) . .
B C7 C12 C11 -174.6(2) . .
C18 C13 C14 F6 -177.32(19) . .
B C13 C14 F6 -5.0(3) . .
C18 C13 C14 C15 2.7(3) . .
B C13 C14 C15 174.9(2) . .
F6 C14 C15 F7 -1.0(3) . .
C13 C14 C15 F7 179.0(2) . .
F6 C14 C15 C16 178.3(2) . .
C13 C14 C15 C16 -1.7(4) . .
F7 C15 C16 F8 0.2(4) . .
C14 C15 C16 F8 -179.0(2) . .
F7 C15 C16 C17 179.1(2) . .
C14 C15 C16 C17 -0.1(4) . .
F8 C16 C17 F9 -0.3(4) . .
C15 C16 C17 F9 -179.3(2) . .
F8 C16 C17 C18 179.6(2) . .
C15 C16 C17 C18 0.7(4) . .
F9 C17 C18 F10 0.0(4) . .
C16 C17 C18 F10 -179.9(2) . .
F9 C17 C18 C13 -179.6(2) . .
C16 C17 C18 C13 0.5(4) . .
C14 C13 C18 F10 178.4(2) . .
B C13 C18 F10 5.0(3) . .
C14 C13 C18 C17 -2.1(3) . .
B C13 C18 C17 -175.5(2) . .
C24 C19 C20 F11 178.22(18) . .
B C19 C20 F11 7.4(3) . .
C24 C19 C20 C21 -0.8(3) . .
B C19 C20 C21 -171.6(2) . .
F11 C20 C21 F12 1.4(3) . .
C19 C20 C21 F12 -179.5(2) . .
F11 C20 C21 C22 -178.6(2) . .
C19 C20 C21 C22 0.4(4) . .
F12 C21 C22 F13 -1.0(3) . .
C20 C21 C22 F13 179.0(2) . .
F12 C21 C22 C23 179.8(2) . .
C20 C21 C22 C23 -0.2(4) . .
F13 C22 C23 F14 -0.1(4) . .
C21 C22 C23 F14 179.1(2) . .
F13 C22 C23 C24 -178.8(2) . .
C21 C22 C23 C24 0.4(4) . .
F14 C23 C24 F15 -0.8(3) . .
C22 C23 C24 F15 177.9(2) . .
F14 C23 C24 C19 -179.6(2) . .
C22 C23 C24 C19 -0.9(4) . .
C20 C19 C24 F15 -177.70(19) . .
B C19 C24 F15 -7.7(3) . .
C20 C19 C24 C23 1.1(3) . .
B C19 C24 C23 171.1(2) . .
Mo O3 C25 O4 5.2(2) . 2_666
Mo O3 C25 C26 -173.59(14) . .
O4 C25 C26 C31 56.2(3) 2_666 .
O3 C25 C26 C31 -125.0(2) . .
O4 C25 C26 C27 -122.9(2) 2_666 .
O3 C25 C26 C27 55.9(3) . .
C31 C26 C27 C28 0.7(4) . .
C25 C26 C27 C28 179.9(2) . .
C31 C26 C27 C32 -175.4(2) . .
C25 C26 C27 C32 3.7(3) . .
C26 C27 C28 C29 1.0(4) . .
C32 C27 C28 C29 177.2(3) . .
C27 C28 C29 C30 -1.4(5) . .
C27 C28 C29 C35 177.3(3) . .
C28 C29 C30 C31 0.0(5) . .
C35 C29 C30 C31 -178.7(3) . .
C29 C30 C31 C26 1.7(4) . .
C29 C30 C31 C38 -179.6(3) . .
C27 C26 C31 C30 -2.0(4) . .
C25 C26 C31 C30 178.8(2) . .
C27 C26 C31 C38 179.3(2) . .
C25 C26 C31 C38 0.2(4) . .
C28 C27 C32 C33 30.2(3) . .
C26 C27 C32 C33 -153.7(2) . .
C28 C27 C32 C34 -94.1(3) . .
C26 C27 C32 C34 82.0(3) . .
C28 C29 C35 C36 49.8(5) . .
C30 C29 C35 C36 -131.6(4) . .
C28 C29 C35 C37 -73.1(4) . .
C30 C29 C35 C37 105.6(4) . .
C30 C31 C38 C40A 83.9(9) . .
C26 C31 C38 C40A -97.5(9) . .
C30 C31 C38 C40 -112.0(3) . .
C26 C31 C38 C40 66.7(3) . .
C30 C31 C38 C39 16.1(4) . .
C26 C31 C38 C39 -165.2(3) . .
C30 C31 C38 C39A -46.5(8) . .
C26 C31 C38 C39A 132.1(8) . .
C44 O5 C41 C42 39.8(3) . .
O5 C41 C42 C43 -20.6(4) . .
C41 C42 C43 C44 -4.4(4) . .
C41 O5 C44 C43 -42.3(3) . .
C42 C43 C44 O5 27.9(4) . .
C1A C1A C2A C3A 179.3(3) 2_577 .
C5 N B C13 -127.52(19) . .
C4 N B C13 56.5(2) . .
C5 N B C7 110.7(2) . .
C4 N B C7 -65.3(2) . .
C5 N B C19 -13.9(3) . .
C4 N B C19 170.08(17) . .
C14 C13 B N 13.3(3) . .
C18 C13 B N -174.66(18) . .
C14 C13 B C7 127.6(2) . .
C18 C13 B C7 -60.3(3) . .
C14 C13 B C19 -104.8(2) . .
C18 C13 B C19 67.3(2) . .
C12 C7 B N 104.4(2) . .
C8 C7 B N -66.8(2) . .
C12 C7 B C13 -15.6(3) . .
C8 C7 B C13 173.12(18) . .
C12 C7 B C19 -135.6(2) . .
C8 C7 B C19 53.1(3) . .
C24 C19 B N 133.1(2) . .
C20 C19 B N -57.4(2) . .
C24 C19 B C13 -107.9(2) . .
C20 C19 B C13 61.6(2) . .
C24 C19 B C7 17.8(3) . .
C20 C19 B C7 -172.71(18) . .

loop_
_platon_squeeze_void_nr
_platon_squeeze_void_average_x
_platon_squeeze_void_average_y
_platon_squeeze_void_average_z
_platon_squeeze_void_volume
_platon_squeeze_void_count_electrons
_platon_squeeze_void_content
1 0.500 0.000 0.500 191 29 ' '
